data_7051378
loop_
_publ_author_name
'Hemmert, Catherine'
'Gornitzka, Heinz'
'Meunier, Bernard'

_publ_section_title
;
 Unprecedented amido-bridged dinuclear mixed-valence cobalt complexes:
 first structure of a dinuclear \m-OMe Co(II)/Co(III) complex
;
_journal_issue 12
_journal_name_full 'New Journal of Chemistry'
_journal_page_first 949
_journal_paper_doi 10.1039/b007907n
_journal_volume 24
_journal_year 2000
_chemical_formula_sum 'C26 H29 Cl3 Co2 N5 O2'
_chemical_formula_weight 667.75
_chemical_name_systematic
; 
 ? 
;
_space_group_IT_number 14
_symmetry_cell_setting monoclinic
_symmetry_space_group_name_Hall '-P 2yn'
_symmetry_space_group_name_H-M 'P 1 21/n 1'
_atom_sites_solution_hydrogens geom
_atom_sites_solution_primary direct
_atom_sites_solution_secondary difmap
_audit_creation_method SHELXL-97
_cell_angle_alpha 90.00
_cell_angle_beta 102.020(10)
_cell_angle_gamma 90.00
_cell_formula_units_Z 4
_cell_length_a 9.8080(10)
_cell_length_b 16.784(2)
_cell_length_c 17.036(2)
_cell_measurement_reflns_used 5000
_cell_measurement_temperature 173(2)
_cell_measurement_theta_max 24.25
_cell_measurement_theta_min 1.72
_cell_volume 2742.9(5)
_computing_cell_refinement STOE-IPDS
_computing_data_collection STOE-IPDS
_computing_data_reduction STOE-IPDS
_computing_molecular_graphics 'ZORTEP (Zsolnai, 1998)'
_computing_publication_material 'SHELXL-97 (Sheldrick, 1997)'
_computing_structure_refinement 'SHELXL-97 (Sheldrick, 1997)'
_computing_structure_solution 'SHELXS-97 (Sheldrick, 1990)'
_diffrn_ambient_temperature 173(2)
_diffrn_measured_fraction_theta_full 0.956
_diffrn_measured_fraction_theta_max 0.956
_diffrn_measurement_device_type STOE-IPDS
_diffrn_measurement_method phi-rotation
_diffrn_radiation_monochromator graphite
_diffrn_radiation_source 'fine-focus sealed tube'
_diffrn_radiation_type MoK\a
_diffrn_radiation_wavelength 0.71073
_diffrn_reflns_av_R_equivalents 0.0470
_diffrn_reflns_av_sigmaI/netI 0.0297
_diffrn_reflns_limit_h_max 11
_diffrn_reflns_limit_h_min -11
_diffrn_reflns_limit_k_max 19
_diffrn_reflns_limit_k_min -19
_diffrn_reflns_limit_l_max 19
_diffrn_reflns_limit_l_min -19
_diffrn_reflns_number 24651
_diffrn_reflns_theta_full 24.25
_diffrn_reflns_theta_max 24.25
_diffrn_reflns_theta_min 1.72
_exptl_absorpt_coefficient_mu 1.536
_exptl_absorpt_correction_T_max 0.8701
_exptl_absorpt_correction_T_min 0.7426
_exptl_absorpt_correction_type numerical
_exptl_crystal_colour red
_exptl_crystal_density_diffrn 1.617
_exptl_crystal_density_method 'not measured'
_exptl_crystal_description plate
_exptl_crystal_F_000 1364
_exptl_crystal_size_max 0.4
_exptl_crystal_size_mid 0.4
_exptl_crystal_size_min 0.1
_refine_diff_density_max 0.349
_refine_diff_density_min -0.404
_refine_diff_density_rms 0.063
_refine_ls_extinction_method none
_refine_ls_goodness_of_fit_ref 1.033
_refine_ls_hydrogen_treatment mixed
_refine_ls_matrix_type full
_refine_ls_number_parameters 358
_refine_ls_number_reflns 4257
_refine_ls_number_restraints 133
_refine_ls_restrained_S_all 1.018
_refine_ls_R_factor_all 0.0432
_refine_ls_R_factor_gt 0.0312
_refine_ls_shift/su_max 0.000
_refine_ls_shift/su_mean 0.000
_refine_ls_structure_factor_coef Fsqd
_refine_ls_weighting_details 'w=1/[\s^2^(Fo^2^)+(0.0418P)^2^+1.0372P] where P=(Fo^2^+2Fc^2^)/3'
_refine_ls_weighting_scheme calc
_refine_ls_wR_factor_gt 0.0699
_refine_ls_wR_factor_ref 0.0742
_reflns_number_gt 3418
_reflns_number_total 4257
_reflns_threshold_expression >2sigma(I)
_cod_data_source_file b007907n.txt
_cod_data_source_block 2
_cod_depositor_comments
;
The following automatic conversions were performed:

'_refine_ls_weighting_scheme' value 'calc
w=1/[\s^2^(Fo^2^)+(0.0418P)^2^+1.0372P] where P=(Fo^2^+2Fc^2^)/3' was
changed to 'calc'. New tag '_refine_ls_weighting_details' was
created. The value of the new tag was set to
'w=1/[\s^2^(Fo^2^)+(0.0418P)^2^+1.0372P] where P=(Fo^2^+2Fc^2^)/3'.

Automatic conversion script
Id: cif_fix_values 3143 2015-03-26 13:38:13Z robertas 
;
_cod_original_sg_symbol_H-M P2(1)/n
_cod_database_code 7051378

loop_
_symmetry_equiv_pos_as_xyz
'x, y, z'
'x+1/2, -y+1/2, z+1/2'
'-x, -y, -z'
'-x-1/2, y-1/2, -z-1/2'

loop_
_atom_site_label
_atom_site_type_symbol
_atom_site_fract_x
_atom_site_fract_y
_atom_site_fract_z
_atom_site_U_iso_or_equiv
_atom_site_adp_type
_atom_site_occupancy
_atom_site_calc_flag
_atom_site_refinement_flags
_atom_site_disorder_assembly
_atom_site_disorder_group
Co1 Co 0.32171(4) 0.30330(2) 0.22674(2) 0.02035(11) Uani 1 d U . .
Co2 Co 0.48008(4) 0.29432(2) 0.08899(2) 0.01969(11) Uani 1 d U . .
Cl1 Cl 0.37608(8) 0.36284(5) 0.35651(5) 0.03166(18) Uani 1 d U . .
Cl2 Cl 0.09445(7) 0.34334(5) 0.18417(5) 0.02961(18) Uani 1 d U . .
Cl3 Cl 0.62984(8) 0.37464(4) 0.04014(5) 0.03114(18) Uani 1 d U . .
N1 N 0.3498(2) 0.22576(13) 0.12244(14) 0.0181(5) Uani 1 d U . .
N2 N 0.3051(2) 0.18859(13) 0.26853(14) 0.0217(5) Uani 1 d U . .
C1 C 0.2353(3) 0.17450(18) 0.32735(18) 0.0269(7) Uani 1 d U . .
H1 H 0.2142 0.2181 0.3584 0.032 Uiso 1 calc R . .
C2 C 0.1935(3) 0.09929(18) 0.34409(19) 0.0273(7) Uani 1 d U . .
H2 H 0.1430 0.0912 0.3853 0.033 Uiso 1 calc R . .
C3 C 0.2261(3) 0.03609(18) 0.30020(19) 0.0297(7) Uani 1 d U . .
H3 H 0.1990 -0.0165 0.3110 0.036 Uiso 1 calc R . .
C4 C 0.2990(3) 0.05007(17) 0.23984(18) 0.0255(6) Uani 1 d U . .
H4 H 0.3225 0.0071 0.2088 0.031 Uiso 1 calc R . .
C5 C 0.3368(3) 0.12632(17) 0.22549(17) 0.0211(6) Uani 1 d U . .
N3 N 0.6202(2) 0.23190(13) 0.15913(15) 0.0215(5) Uani 1 d U . .
C6 C 0.7574(3) 0.24853(18) 0.18107(19) 0.0263(7) Uani 1 d U . .
H6 H 0.7958 0.2885 0.1527 0.032 Uiso 1 calc R . .
C7 C 0.8434(3) 0.20955(19) 0.2431(2) 0.0328(7) Uani 1 d U . .
H7 H 0.9401 0.2214 0.2563 0.039 Uiso 1 calc R . .
C8 C 0.7875(3) 0.1528(2) 0.2861(2) 0.0354(8) Uani 1 d U . .
H8 H 0.8445 0.1266 0.3305 0.042 Uiso 1 calc R . .
C9 C 0.6477(3) 0.13483(19) 0.26342(19) 0.0297(7) Uani 1 d U . .
H9 H 0.6076 0.0955 0.2917 0.036 Uiso 1 calc R . .
C10 C 0.5662(3) 0.17432(16) 0.19936(18) 0.0222(6) Uani 1 d U . .
C11 C 0.4175(3) 0.15126(16) 0.16114(17) 0.0205(6) Uani 1 d U . .
C12 C 0.4364(3) 0.07862(16) 0.10860(18) 0.0261(7) Uani 1 d U . .
H12A H 0.3452 0.0614 0.0781 0.039 Uiso 1 calc R . .
H12B H 0.4800 0.0349 0.1430 0.039 Uiso 1 calc R . .
H12C H 0.4960 0.0935 0.0714 0.039 Uiso 1 calc R . .
N4 N 0.3162(2) 0.34874(14) 0.03208(14) 0.0219(5) Uani 1 d U . .
C13 C 0.3012(3) 0.42521(17) 0.00986(18) 0.0259(6) Uani 1 d U . .
H13 H 0.3800 0.4595 0.0205 0.031 Uiso 1 calc R . .
C14 C 0.1738(3) 0.45528(18) -0.02818(19) 0.0298(7) Uani 1 d U . .
H14 H 0.1644 0.5098 -0.0435 0.036 Uiso 1 calc R . .
C15 C 0.0602(3) 0.40496(19) -0.04367(19) 0.0306(7) Uani 1 d U . .
H15 H -0.0282 0.4246 -0.0704 0.037 Uiso 1 calc R . .
C16 C 0.0744(3) 0.32608(18) -0.02042(18) 0.0270(7) Uani 1 d U . .
H16 H -0.0031 0.2909 -0.0307 0.032 Uiso 1 calc R . .
C17 C 0.2046(3) 0.29986(16) 0.01821(17) 0.0210(6) Uani 1 d U . .
N5 N 0.4563(2) 0.22227(14) -0.00130(14) 0.0224(5) Uani 1 d U . .
C18 C 0.5485(3) 0.20256(17) -0.04661(18) 0.0274(7) Uani 1 d U . .
H18 H 0.6395 0.2249 -0.0345 0.033 Uiso 1 calc R . .
C19 C 0.5132(3) 0.15057(19) -0.11036(19) 0.0303(7) Uani 1 d U . .
H19 H 0.5796 0.1365 -0.1414 0.036 Uiso 1 calc R . .
C20 C 0.3803(3) 0.11944(18) -0.12831(19) 0.0311(7) Uani 1 d U . .
H20 H 0.3533 0.0851 -0.1732 0.037 Uiso 1 calc R . .
C21 C 0.2860(3) 0.13829(18) -0.08080(19) 0.0284(7) Uani 1 d U . .
H21 H 0.1941 0.1171 -0.0923 0.034 Uiso 1 calc R . .
C22 C 0.3288(3) 0.18834(16) -0.01663(17) 0.0220(6) Uani 1 d U . .
C23 C 0.2464(3) 0.21570(16) 0.04607(17) 0.0208(6) Uani 1 d U . .
C24 C 0.1218(3) 0.16435(17) 0.05270(19) 0.0264(7) Uani 1 d U . .
H24A H 0.1536 0.1105 0.0696 0.040 Uiso 1 calc R . .
H24B H 0.0573 0.1619 0.0004 0.040 Uiso 1 calc R . .
H24C H 0.0740 0.1876 0.0924 0.040 Uiso 1 calc R . .
O1 O 0.4650(2) 0.35766(11) 0.18034(12) 0.0232(4) Uani 1 d U . .
C25 C 0.5683(3) 0.4113(2) 0.2162(2) 0.0381(8) Uani 1 d U . .
H25A H 0.6594 0.3849 0.2257 0.057 Uiso 1 calc R . .
H25B H 0.5490 0.4296 0.2674 0.057 Uiso 1 calc R . .
H25C H 0.5690 0.4571 0.1806 0.057 Uiso 1 calc R . .
O2 O 0.1577(15) -0.0248(8) -0.0062(7) 0.093(5) Uani 0.50 d PDU A 1
O2' O 0.2234(13) -0.0423(10) -0.0013(7) 0.093(5) Uani 0.50 d PDU A 2
H2O H 0.140(7) -0.065(4) 0.042(4) 0.139 Uiso 1 d . . .
C26 C 0.1635(5) -0.0620(3) -0.0777(3) 0.0614(12) Uani 1 d DU . .
H26A H 0.2358 -0.0368 -0.1013 0.092 Uiso 0.50 calc PR B 1
H26B H 0.0731 -0.0570 -0.1149 0.092 Uiso 0.50 calc PR B 1
H26C H 0.1859 -0.1184 -0.0677 0.092 Uiso 0.50 calc PR B 1
H26D H 0.2207 -0.0417 -0.1141 0.092 Uiso 0.50 calc PR B 2
H26E H 0.0702 -0.0384 -0.0918 0.092 Uiso 0.50 calc PR B 2
H26F H 0.1563 -0.1201 -0.0826 0.092 Uiso 0.50 calc PR B 2

loop_
_atom_site_aniso_label
_atom_site_aniso_U_11
_atom_site_aniso_U_22
_atom_site_aniso_U_33
_atom_site_aniso_U_23
_atom_site_aniso_U_13
_atom_site_aniso_U_12
Co1 0.0212(2) 0.0210(2) 0.0191(2) -0.00085(15) 0.00473(16) -0.00085(15)
Co2 0.0191(2) 0.0223(2) 0.0180(2) 0.00062(15) 0.00464(16) -0.00374(15)
Cl1 0.0341(4) 0.0372(4) 0.0224(4) -0.0078(3) 0.0029(3) -0.0007(3)
Cl2 0.0218(4) 0.0381(4) 0.0289(4) -0.0016(3) 0.0055(3) 0.0002(3)
Cl3 0.0288(4) 0.0340(4) 0.0319(5) 0.0058(3) 0.0093(3) -0.0091(3)
N1 0.0185(11) 0.0199(11) 0.0165(13) 0.0004(9) 0.0051(10) -0.0010(9)
N2 0.0244(12) 0.0243(12) 0.0166(13) 0.0000(10) 0.0048(11) 0.0001(10)
C1 0.0284(16) 0.0317(16) 0.0226(18) 0.0002(12) 0.0100(14) 0.0031(13)
C2 0.0248(15) 0.0346(17) 0.0238(17) 0.0065(13) 0.0083(14) -0.0010(13)
C3 0.0294(16) 0.0284(16) 0.0316(19) 0.0068(13) 0.0068(15) -0.0046(13)
C4 0.0309(16) 0.0196(14) 0.0275(17) -0.0010(12) 0.0099(14) -0.0036(12)
C5 0.0191(14) 0.0282(15) 0.0155(15) 0.0022(11) 0.0024(12) 0.0023(11)
N3 0.0212(12) 0.0210(12) 0.0230(14) -0.0015(9) 0.0065(11) -0.0003(9)
C6 0.0191(14) 0.0309(16) 0.0299(19) -0.0035(13) 0.0072(14) -0.0034(12)
C7 0.0213(15) 0.0390(18) 0.037(2) -0.0005(14) 0.0046(14) 0.0001(13)
C8 0.0317(17) 0.0407(19) 0.032(2) 0.0080(14) 0.0036(15) 0.0055(14)
C9 0.0273(16) 0.0345(17) 0.0277(18) 0.0055(13) 0.0064(14) 0.0025(13)
C10 0.0257(15) 0.0206(14) 0.0221(17) -0.0006(11) 0.0093(13) 0.0012(11)
C11 0.0213(14) 0.0212(14) 0.0199(16) 0.0003(11) 0.0065(12) -0.0012(11)
C12 0.0329(17) 0.0212(15) 0.0259(18) -0.0021(12) 0.0098(14) 0.0005(12)
N4 0.0249(12) 0.0248(12) 0.0161(13) -0.0016(9) 0.0043(11) -0.0033(10)
C13 0.0296(16) 0.0245(15) 0.0248(17) -0.0014(12) 0.0079(14) -0.0057(12)
C14 0.0342(17) 0.0251(15) 0.0292(19) 0.0014(13) 0.0047(15) 0.0042(13)
C15 0.0273(16) 0.0377(18) 0.0250(19) -0.0012(13) 0.0012(14) 0.0046(13)
C16 0.0241(15) 0.0337(17) 0.0226(17) -0.0010(12) 0.0035(13) -0.0039(12)
C17 0.0232(14) 0.0252(14) 0.0158(15) -0.0024(11) 0.0066(12) -0.0032(11)
N5 0.0242(12) 0.0252(12) 0.0194(14) 0.0018(9) 0.0084(11) -0.0006(10)
C18 0.0287(16) 0.0298(16) 0.0253(18) 0.0070(12) 0.0090(14) 0.0014(13)
C19 0.0363(17) 0.0353(17) 0.0225(18) 0.0006(13) 0.0131(15) 0.0079(14)
C20 0.0380(18) 0.0351(17) 0.0193(18) -0.0043(13) 0.0039(15) 0.0027(14)
C21 0.0299(16) 0.0303(16) 0.0240(17) -0.0027(13) 0.0032(14) -0.0015(13)
C22 0.0231(15) 0.0261(15) 0.0174(16) -0.0007(11) 0.0053(13) -0.0008(12)
C23 0.0225(14) 0.0246(14) 0.0158(15) -0.0030(11) 0.0051(12) -0.0062(11)
C24 0.0237(15) 0.0295(16) 0.0254(18) -0.0022(12) 0.0039(13) -0.0057(12)
O1 0.0230(10) 0.0234(10) 0.0232(11) -0.0042(8) 0.0046(9) -0.0057(8)
C25 0.0271(17) 0.044(2) 0.043(2) -0.0131(16) 0.0071(16) -0.0094(14)
O2 0.168(15) 0.044(5) 0.060(6) -0.010(4) 0.004(7) -0.040(8)
O2' 0.096(9) 0.112(11) 0.058(5) 0.028(5) -0.012(5) -0.056(7)
C26 0.060(3) 0.055(3) 0.078(3) -0.013(2) 0.034(3) -0.023(2)

loop_
_atom_type_symbol
_atom_type_description
_atom_type_scat_dispersion_real
_atom_type_scat_dispersion_imag
_atom_type_scat_source
C C 0.0033 0.0016 'International Tables Vol C Tables 4.2.6.8 and 6.1.1.4'
H H 0.0000 0.0000 'International Tables Vol C Tables 4.2.6.8 and 6.1.1.4'
N N 0.0061 0.0033 'International Tables Vol C Tables 4.2.6.8 and 6.1.1.4'
O O 0.0106 0.0060 'International Tables Vol C Tables 4.2.6.8 and 6.1.1.4'
Cl Cl 0.1484 0.1585 'International Tables Vol C Tables 4.2.6.8 and 6.1.1.4'
Co Co 0.3494 0.9721 'International Tables Vol C Tables 4.2.6.8 and 6.1.1.4'

loop_
_geom_angle_atom_site_label_1
_geom_angle_atom_site_label_2
_geom_angle_atom_site_label_3
_geom_angle
_geom_angle_site_symmetry_1
_geom_angle_site_symmetry_3
_geom_angle_publ_flag
O1 Co1 N2 132.92(8) . . ?
O1 Co1 N1 74.84(8) . . ?
N2 Co1 N1 76.50(8) . . ?
O1 Co1 Cl2 117.62(6) . . ?
N2 Co1 Cl2 103.89(7) . . ?
N1 Co1 Cl2 100.89(6) . . ?
O1 Co1 Cl1 97.89(6) . . ?
N2 Co1 Cl1 95.12(7) . . ?
N1 Co1 Cl1 158.18(6) . . ?
Cl2 Co1 Cl1 100.67(3) . . ?
N1 Co2 O1 85.50(9) . . ?
N1 Co2 N4 83.96(9) . . ?
O1 Co2 N4 87.03(9) . . ?
N1 Co2 N3 85.52(9) . . ?
O1 Co2 N3 87.92(9) . . ?
N4 Co2 N3 168.65(9) . . ?
N1 Co2 N5 83.24(9) . . ?
O1 Co2 N5 167.72(9) . . ?
N4 Co2 N5 86.93(10) . . ?
N3 Co2 N5 96.05(10) . . ?
N1 Co2 Cl3 176.16(7) . . ?
O1 Co2 Cl3 97.66(6) . . ?
N4 Co2 Cl3 94.00(7) . . ?
N3 Co2 Cl3 96.74(7) . . ?
N5 Co2 Cl3 93.42(7) . . ?
C23 N1 C11 116.7(2) . . ?
C23 N1 Co2 100.74(15) . . ?
C11 N1 Co2 111.92(16) . . ?
C23 N1 Co1 125.51(16) . . ?
C11 N1 Co1 104.41(16) . . ?
Co2 N1 Co1 94.98(9) . . ?
C1 N2 C5 118.6(2) . . ?
C1 N2 Co1 120.49(19) . . ?
C5 N2 Co1 119.33(18) . . ?
N2 C1 C2 122.3(3) . . ?
C3 C2 C1 118.9(3) . . ?
C2 C3 C4 119.1(3) . . ?
C5 C4 C3 119.4(3) . . ?
N2 C5 C4 121.7(2) . . ?
N2 C5 C11 112.8(2) . . ?
C4 C5 C11 125.5(3) . . ?
C6 N3 C10 118.7(3) . . ?
C6 N3 Co2 126.8(2) . . ?
C10 N3 Co2 113.43(19) . . ?
N3 C6 C7 122.1(3) . . ?
C6 C7 C8 119.2(3) . . ?
C9 C8 C7 118.9(3) . . ?
C8 C9 C10 119.6(3) . . ?
N3 C10 C9 121.3(3) . . ?
N3 C10 C11 114.0(3) . . ?
C9 C10 C11 124.2(3) . . ?
N1 C11 C10 105.9(2) . . ?
N1 C11 C5 107.0(2) . . ?
C10 C11 C5 110.8(2) . . ?
N1 C11 C12 119.8(2) . . ?
C10 C11 C12 103.2(2) . . ?
C5 C11 C12 109.8(2) . . ?
C13 N4 C17 119.8(3) . . ?
C13 N4 Co2 128.9(2) . . ?
C17 N4 Co2 111.18(19) . . ?
N4 C13 C14 121.3(3) . . ?
C13 C14 C15 118.9(3) . . ?
C14 C15 C16 120.2(3) . . ?
C15 C16 C17 118.1(3) . . ?
N4 C17 C16 121.7(3) . . ?
N4 C17 C23 110.8(2) . . ?
C16 C17 C23 127.4(3) . . ?
C18 N5 C22 119.4(3) . . ?
C18 N5 Co2 128.8(2) . . ?
C22 N5 Co2 111.79(18) . . ?
N5 C18 C19 121.2(3) . . ?
C20 C19 C18 119.0(3) . . ?
C19 C20 C21 119.9(3) . . ?
C22 C21 C20 118.3(3) . . ?
N5 C22 C21 122.0(3) . . ?
N5 C22 C23 109.9(2) . . ?
C21 C22 C23 128.2(3) . . ?
N1 C23 C24 114.4(2) . . ?
N1 C23 C17 105.0(2) . . ?
C24 C23 C17 112.5(2) . . ?
N1 C23 C22 106.3(2) . . ?
C24 C23 C22 115.5(2) . . ?
C17 C23 C22 102.0(2) . . ?
C25 O1 Co2 122.74(18) . . ?
C25 O1 Co1 129.43(19) . . ?
Co2 O1 Co1 104.52(9) . . ?
O2' C26 O2 29.6(9) . . ?

loop_
_geom_bond_atom_site_label_1
_geom_bond_atom_site_label_2
_geom_bond_distance
_geom_bond_site_symmetry_2
_geom_bond_publ_flag
Co1 O1 1.9735(18) . ?
Co1 N2 2.071(2) . ?
Co1 N1 2.265(2) . ?
Co1 Cl2 2.2962(8) . ?
Co1 Cl1 2.3831(9) . ?
Co2 N1 1.894(2) . ?
Co2 O1 1.9157(19) . ?
Co2 N4 1.926(2) . ?
Co2 N3 1.931(2) . ?
Co2 N5 1.932(2) . ?
Co2 Cl3 2.2751(8) . ?
N1 C23 1.484(4) . ?
N1 C11 1.502(4) . ?
N2 C1 1.347(4) . ?
N2 C5 1.349(4) . ?
C1 C2 1.375(4) . ?
C2 C3 1.373(4) . ?
C3 C4 1.390(4) . ?
C4 C5 1.368(4) . ?
C5 C11 1.538(4) . ?
N3 C6 1.349(4) . ?
N3 C10 1.354(4) . ?
C6 C7 1.373(5) . ?
C7 C8 1.382(5) . ?
C8 C9 1.378(5) . ?
C9 C10 1.380(4) . ?
C10 C11 1.519(4) . ?
C11 C12 1.546(4) . ?
N4 C13 1.338(4) . ?
N4 C17 1.348(4) . ?
C13 C14 1.378(4) . ?
C14 C15 1.379(4) . ?
C15 C16 1.381(4) . ?
C16 C17 1.381(4) . ?
C17 C23 1.519(4) . ?
N5 C18 1.346(4) . ?
N5 C22 1.350(4) . ?
C18 C19 1.380(5) . ?
C19 C20 1.378(5) . ?
C20 C21 1.387(4) . ?
C21 C22 1.373(4) . ?
C22 C23 1.538(4) . ?
C23 C24 1.519(4) . ?
O1 C25 1.398(4) . ?
O2 C26 1.380(11) . ?
O2' C26 1.353(11) . ?
